data_7235029
loop_
_publ_author_name
'Guang Li'
'Juewen Zhao'
'Dan Zhang'
'Zhichun Shi'
'Zelin Zhu'
'Huanquan Song'
'Jieji Zhu'
'Silu Tao'
'Feng Lu'
'Qingxiao Tong'

_publ_section_title
;
 Mechanochromic asymmetric sulfone derivatives for use in efficient blue
 organic light-emitting diodes
;
_journal_name_full 'Journal of Materials Chemistry C'
_journal_page_first 8787
_journal_page_last 8794
_journal_paper_doi 10.1039/C6TC02917E
_journal_volume 4
_journal_year 2016
_chemical_formula_sum 'C62 H46 N3 O2 S'
_chemical_formula_weight 897.08
_space_group_IT_number 2
_space_group_name_Hall '-P 1'
_space_group_name_H-M_alt 'P -1'
_symmetry_cell_setting triclinic
_symmetry_space_group_name_H-M 'P -1'
_atom_sites_solution_hydrogens geom
_atom_sites_solution_primary direct
_atom_sites_solution_secondary difmap
_cell_angle_alpha 89.930(4)
_cell_angle_beta 80.730(3)
_cell_angle_gamma 74.382(6)
_cell_formula_units_Z 2
_cell_length_a 10.0674(5)
_cell_length_b 10.1635(8)
_cell_length_c 28.2487(8)
_cell_measurement_reflns_used 5420
_cell_measurement_temperature 293(2)
_cell_measurement_theta_max 26.7140
_cell_measurement_theta_min 3.9170
_cell_volume 2744.6(3)
_computing_structure_refinement 'SHELXL-97 (Sheldrick, 1997)'
_computing_structure_solution 'SHELXS-97 (Sheldrick, 1990)'
_diffrn_ambient_temperature 293(2)
_diffrn_detector_area_resol_mean 10.4098
_diffrn_measured_fraction_theta_full 0.997
_diffrn_measured_fraction_theta_max 0.997
_diffrn_measurement_device_type 'Xcalibur, Atlas, Gemini'
_diffrn_measurement_method '\w scans'
_diffrn_radiation_monochromator graphite
_diffrn_radiation_source 'fine-focus sealed tube'
_diffrn_radiation_type MoK\a
_diffrn_radiation_wavelength 0.71073
_diffrn_reflns_av_R_equivalents 0.0537
_diffrn_reflns_av_sigmaI/netI 0.0739
_diffrn_reflns_limit_h_max 11
_diffrn_reflns_limit_h_min -10
_diffrn_reflns_limit_k_max 10
_diffrn_reflns_limit_k_min -12
_diffrn_reflns_limit_l_max 33
_diffrn_reflns_limit_l_min -33
_diffrn_reflns_number 19478
_diffrn_reflns_theta_full 25.00
_diffrn_reflns_theta_max 25.00
_diffrn_reflns_theta_min 3.34
_exptl_absorpt_coefficient_mu 0.102
_exptl_absorpt_correction_T_max 1.00000
_exptl_absorpt_correction_T_min 0.79407
_exptl_absorpt_correction_type multi-scan
_exptl_crystal_colour Colorless
_exptl_crystal_density_diffrn 1.085
_exptl_crystal_density_method 'not measured'
_exptl_crystal_description Block
_exptl_crystal_F_000 942
_exptl_crystal_size_max 0.26
_exptl_crystal_size_mid 0.20
_exptl_crystal_size_min 0.15
_refine_diff_density_max 0.450
_refine_diff_density_min -0.304
_refine_diff_density_rms 0.073
_refine_ls_extinction_method none
_refine_ls_goodness_of_fit_ref 0.982
_refine_ls_hydrogen_treatment mixed
_refine_ls_matrix_type full
_refine_ls_number_parameters 613
_refine_ls_number_reflns 9634
_refine_ls_number_restraints 30
_refine_ls_restrained_S_all 0.997
_refine_ls_R_factor_all 0.1226
_refine_ls_R_factor_gt 0.0897
_refine_ls_shift/su_max 0.000
_refine_ls_shift/su_mean 0.000
_refine_ls_structure_factor_coef Fsqd
_refine_ls_weighting_details 'calc w=1/[\s^2^(Fo^2^)+(0.2000P)^2^+0.0000P] where P=(Fo^2^+2Fc^2^)/3'
_refine_ls_weighting_scheme calc
_refine_ls_wR_factor_gt 0.2690
_refine_ls_wR_factor_ref 0.3037
_reflns_number_gt 5998
_reflns_number_total 9634
_reflns_threshold_expression >2sigma(I)
_cod_data_source_file J-Mater-Chem-C-2016-4-8787.cif
_cod_data_source_block psbc
_cod_depositor_comments
;
The following automatic conversions were performed:

data item '_symmetry_cell_setting' value 'Triclinic' was changed to
'triclinic' in accordance with the built-in table derived from the
CIF Core dictionary named 'cif_core.dic' version 2.4.5 last updated
on 2014-11-21.

Automatic conversion script
Id: cif_fix_values 6909 2019-04-08 15:41:33Z antanas 
;
_cod_original_sg_symbol_H-M P-1
_cod_database_code 7235029

loop_
_symmetry_equiv_pos_as_xyz
'x, y, z'
'-x, -y, -z'

loop_
_atom_site_label
_atom_site_type_symbol
_atom_site_fract_x
_atom_site_fract_y
_atom_site_fract_z
_atom_site_U_iso_or_equiv
_atom_site_adp_type
_atom_site_occupancy
_atom_site_symmetry_multiplicity
_atom_site_calc_flag
_atom_site_refinement_flags
_atom_site_disorder_assembly
_atom_site_disorder_group
C1 C 0.7691(4) 0.0534(3) 0.27299(12) 0.0499(8) Uani 1 1 d . . .
C2 C 0.7723(4) 0.1789(4) 0.28917(13) 0.0652(10) Uani 1 1 d . . .
H2A H 0.8065 0.2373 0.2682 0.078 Uiso 1 1 calc R . .
C3 C 0.7241(5) 0.2178(4) 0.33694(14) 0.0708(11) Uani 1 1 d . . .
H3A H 0.7267 0.3031 0.3480 0.085 Uiso 1 1 calc R . .
C4 C 0.6720(5) 0.1334(4) 0.36878(14) 0.0676(10) Uani 1 1 d . . .
C5 C 0.6722(5) 0.0057(5) 0.35148(15) 0.0752(12) Uani 1 1 d . . .
H5A H 0.6400 -0.0539 0.3724 0.090 Uiso 1 1 calc R . .
C6 C 0.7195(5) -0.0346(4) 0.30352(14) 0.0691(11) Uani 1 1 d . . .
H6A H 0.7178 -0.1199 0.2921 0.083 Uiso 1 1 calc R . .
C7 C 0.6160(5) 0.1776(5) 0.42036(15) 0.0779(12) Uani 1 1 d . . .
C8 C 0.6539(8) 0.0998(7) 0.45619(18) 0.127(2) Uani 1 1 d . . .
H8A H 0.7197 0.0156 0.4490 0.153 Uiso 1 1 calc R . .
C9 C 0.5994(9) 0.1389(7) 0.50423(19) 0.137(3) Uani 1 1 d . . .
H9A H 0.6266 0.0801 0.5283 0.164 Uiso 1 1 calc R . .
C10 C 0.5060(6) 0.2636(6) 0.51578(16) 0.0939(15) Uani 1 1 d . . .
C11 C 0.4650(8) 0.3441(7) 0.47897(19) 0.140(3) Uani 1 1 d . . .
H11A H 0.3991 0.4286 0.4857 0.168 Uiso 1 1 calc R . .
C12 C 0.5203(8) 0.3011(7) 0.43230(19) 0.130(3) Uani 1 1 d . . .
H12A H 0.4918 0.3579 0.4079 0.155 Uiso 1 1 calc R . .
C13 C 0.3135(6) 0.3186(5) 0.58713(16) 0.0862(14) Uani 1 1 d . . .
C14 C 0.2996(7) 0.3669(5) 0.63502(16) 0.0959(17) Uani 1 1 d . . .
C15 C 0.1723(7) 0.3828(6) 0.66555(18) 0.0998(17) Uani 1 1 d . . .
H15A H 0.1584 0.4181 0.6969 0.120 Uiso 1 1 calc R . .
C16 C 0.0683(8) 0.3448(8) 0.6480(2) 0.119(2) Uani 1 1 d . . .
H16A H -0.0155 0.3502 0.6684 0.143 Uiso 1 1 calc R . .
C17 C 0.0840(8) 0.2984(8) 0.6004(2) 0.126(2) Uani 1 1 d . . .
H17A H 0.0101 0.2763 0.5895 0.152 Uiso 1 1 calc R . .
C18 C 0.5203(7) 0.3493(6) 0.59741(17) 0.0945(15) Uani 1 1 d . . .
C19 C 0.4321(6) 0.3869(5) 0.64109(16) 0.0891(14) Uani 1 1 d . . .
C20 C 0.4756(8) 0.4375(7) 0.6791(2) 0.1089(18) Uani 1 1 d . . .
H20A H 0.4164 0.4635 0.7084 0.131 Uiso 1 1 calc R . .
C21 C 0.6102(11) 0.4482(8) 0.6720(3) 0.139(3) Uani 1 1 d . . .
H21A H 0.6425 0.4815 0.6973 0.167 Uiso 1 1 calc R . .
C22 C 0.7000(8) 0.4115(8) 0.6287(3) 0.126(2) Uani 1 1 d . . .
H22A H 0.7904 0.4206 0.6253 0.152 Uiso 1 1 calc R . .
C23 C 0.6552(8) 0.3607(7) 0.5900(2) 0.1156(19) Uani 1 1 d . . .
H23A H 0.7139 0.3357 0.5606 0.139 Uiso 1 1 calc R . .
C24 C 0.9974(3) -0.0995(3) 0.20841(11) 0.0440(7) Uani 1 1 d . . .
C25 C 1.0266(4) -0.2376(4) 0.21737(12) 0.0521(8) Uani 1 1 d . . .
H25A H 0.9538 -0.2774 0.2263 0.063 Uiso 1 1 calc R . .
C26 C 1.1621(4) -0.3153(3) 0.21319(13) 0.0525(8) Uani 1 1 d . . .
H26A H 1.1804 -0.4079 0.2192 0.063 Uiso 1 1 calc R . .
C27 C 1.2740(3) -0.2578(3) 0.19996(11) 0.0456(7) Uani 1 1 d . . .
C28 C 1.2415(4) -0.1188(3) 0.19164(14) 0.0555(9) Uani 1 1 d . . .
H28A H 1.3142 -0.0786 0.1829 0.067 Uiso 1 1 calc R . .
C29 C 1.1060(4) -0.0386(4) 0.19579(14) 0.0573(9) Uani 1 1 d . . .
H29A H 1.0872 0.0544 0.1903 0.069 Uiso 1 1 calc R . .
C30 C 1.4208(3) -0.3406(3) 0.19379(12) 0.0471(8) Uani 1 1 d . . .
C31 C 1.5253(4) -0.2827(4) 0.20275(16) 0.0685(11) Uani 1 1 d . . .
H31A H 1.5014 -0.1910 0.2128 0.082 Uiso 1 1 calc R . .
C32 C 1.6619(4) -0.3574(4) 0.19719(17) 0.0710(11) Uani 1 1 d . . .
H32A H 1.7293 -0.3159 0.2036 0.085 Uiso 1 1 calc R . .
C33 C 1.7019(3) -0.4944(3) 0.18206(11) 0.0467(7) Uani 1 1 d . . .
C34 C 1.5995(4) -0.5532(4) 0.17354(15) 0.0628(10) Uani 1 1 d . . .
H34A H 1.6237 -0.6450 0.1636 0.075 Uiso 1 1 calc R . .
C35 C 1.4626(4) -0.4785(4) 0.17949(14) 0.0601(9) Uani 1 1 d . . .
H35A H 1.3953 -0.5212 0.1738 0.072 Uiso 1 1 calc R . .
C36 C 1.8510(3) -0.5699(3) 0.17893(12) 0.0460(7) Uani 1 1 d . . .
C37 C 2.0679(4) -0.6866(3) 0.14928(13) 0.0501(8) Uani 1 1 d . . .
C38 C 2.0531(3) -0.6538(3) 0.19721(13) 0.0506(8) Uani 1 1 d . . .
C39 C 2.1657(4) -0.6985(3) 0.22388(15) 0.0560(9) Uani 1 1 d . . .
C40 C 2.1468(5) -0.6728(4) 0.27332(17) 0.0742(11) Uani 1 1 d . . .
H40A H 2.0594 -0.6251 0.2898 0.089 Uiso 1 1 calc R . .
C41 C 2.2576(6) -0.7179(6) 0.2979(2) 0.1004(16) Uani 1 1 d . . .
H41A H 2.2456 -0.6987 0.3308 0.121 Uiso 1 1 calc R . .
C42 C 2.3858(6) -0.7912(6) 0.2735(2) 0.0998(16) Uani 1 1 d . . .
H42A H 2.4596 -0.8236 0.2902 0.120 Uiso 1 1 calc R . .
C43 C 2.4064(5) -0.8171(5) 0.2254(3) 0.0929(16) Uani 1 1 d . . .
H43A H 2.4947 -0.8655 0.2098 0.112 Uiso 1 1 calc R . .
C44 C 2.2958(4) -0.7720(4) 0.19819(16) 0.0632(10) Uani 1 1 d . . .
C45 C 2.2004(4) -0.7558(4) 0.12089(14) 0.0626(10) Uani 1 1 d . . .
C46 C 2.3147(4) -0.7971(4) 0.14731(18) 0.0701(11) Uani 1 1 d . . .
C47 C 2.4474(5) -0.8629(5) 0.1199(2) 0.0940(15) Uani 1 1 d . . .
H47A H 2.5243 -0.8916 0.1355 0.113 Uiso 1 1 calc R . .
C48 C 2.4651(7) -0.8850(7) 0.0713(3) 0.116(2) Uani 1 1 d . . .
H48A H 2.5536 -0.9287 0.0546 0.139 Uiso 1 1 calc R . .
C49 C 2.3549(7) -0.8441(7) 0.0465(2) 0.113(2) Uani 1 1 d . . .
H49A H 2.3701 -0.8598 0.0134 0.135 Uiso 1 1 calc R . .
C50 C 2.2204(6) -0.7793(5) 0.07062(18) 0.0884(14) Uani 1 1 d . . .
H50A H 2.1458 -0.7522 0.0539 0.106 Uiso 1 1 calc R . .
C51 C 1.8891(4) -0.6454(4) 0.09238(12) 0.0533(8) Uani 1 1 d . . .
C52 C 1.8603(5) -0.5376(4) 0.06364(14) 0.0691(11) Uani 1 1 d . . .
H52A H 1.8664 -0.4524 0.0734 0.083 Uiso 1 1 calc R . .
C53 C 1.8220(6) -0.5558(5) 0.01971(16) 0.0888(15) Uani 1 1 d . . .
H53A H 1.8029 -0.4809 0.0005 0.107 Uiso 1 1 calc R . .
C54 C 1.8109(5) -0.6776(5) 0.00312(15) 0.0801(13) Uani 1 1 d . A .
C55 C 1.8414(6) -0.7865(5) 0.03393(15) 0.0856(14) Uani 1 1 d . . .
H55A H 1.8349 -0.8717 0.0243 0.103 Uiso 1 1 calc R . .
C56 C 1.8803(5) -0.7723(4) 0.07733(14) 0.0744(12) Uani 1 1 d . . .
H56A H 1.9007 -0.8469 0.0966 0.089 Uiso 1 1 calc R . .
C57 C 1.7747(9) -0.7006(7) -0.04602(18) 0.110(2) Uani 1 1 d D . .
C58 C 1.767(2) -0.5792(16) -0.0744(7) 0.174(6) Uani 0.50 1 d PDU A 1
H58A H 1.7427 -0.5957 -0.1049 0.261 Uiso 0.50 1 calc PR A 1
H58B H 1.8556 -0.5590 -0.0791 0.261 Uiso 0.50 1 calc PR A 1
H58C H 1.6965 -0.5030 -0.0576 0.261 Uiso 0.50 1 calc PR A 1
C59 C 1.6585(19) -0.755(3) -0.0460(9) 0.172(11) Uani 0.50 1 d PDU A 1
H59A H 1.6438 -0.7653 -0.0784 0.258 Uiso 0.50 1 calc PR A 1
H59B H 1.5764 -0.6944 -0.0276 0.258 Uiso 0.50 1 calc PR A 1
H59C H 1.6769 -0.8429 -0.0318 0.258 Uiso 0.50 1 calc PR A 1
C60 C 1.8970(14) -0.7953(16) -0.0740(4) 0.198(9) Uani 0.50 1 d PDU A 1
H60A H 1.8775 -0.8122 -0.1052 0.297 Uiso 0.50 1 calc PR A 1
H60B H 1.9195 -0.8798 -0.0580 0.297 Uiso 0.50 1 calc PR A 1
H60C H 1.9748 -0.7563 -0.0772 0.297 Uiso 0.50 1 calc PR A 1
C58' C 1.6288(14) -0.6192(19) -0.0439(5) 0.174(6) Uani 0.50 1 d PD A 2
H58D H 1.5993 -0.6298 -0.0740 0.261 Uiso 0.50 1 calc PR A 2
H58E H 1.6219 -0.5245 -0.0377 0.261 Uiso 0.50 1 calc PR A 2
H58F H 1.5700 -0.6501 -0.0187 0.261 Uiso 0.50 1 calc PR A 2
C59' C 1.760(2) -0.8343(14) -0.0547(9) 0.172(11) Uani 0.50 1 d PD A 2
H59D H 1.7365 -0.8404 -0.0860 0.258 Uiso 0.50 1 calc PR A 2
H59E H 1.6880 -0.8511 -0.0309 0.258 Uiso 0.50 1 calc PR A 2
H59F H 1.8472 -0.9012 -0.0530 0.258 Uiso 0.50 1 calc PR A 2
C60' C 1.848(2) -0.636(2) -0.0827(5) 0.198(9) Uani 0.50 1 d PD A 2
H60D H 1.8220 -0.6520 -0.1131 0.297 Uiso 0.50 1 calc PR A 2
H60E H 1.9468 -0.6744 -0.0844 0.297 Uiso 0.50 1 calc PR A 2
H60F H 1.8236 -0.5399 -0.0753 0.297 Uiso 0.50 1 calc PR A 2
C62 C 0.2088(7) 0.2850(6) 0.5694(2) 0.1046(17) Uani 1 1 d . . .
H62A H 0.2204 0.2542 0.5376 0.126 Uiso 1 1 calc R . .
S1 S 0.82456(9) 0.00261(9) 0.21185(3) 0.0495(3) Uani 1 1 d . . .
O1 O 0.8274(3) 0.1225(2) 0.18534(8) 0.0619(7) Uani 1 1 d . . .
O2 O 0.7422(3) -0.0820(3) 0.19934(10) 0.0682(7) Uani 1 1 d . . .
N1 N 0.4497(6) 0.3067(5) 0.56446(14) 0.1043(14) Uani 1 1 d . . .
N2 N 1.9352(3) -0.6329(3) 0.13747(10) 0.0519(7) Uani 1 1 d . . .
N3 N 1.9189(3) -0.5791(3) 0.21517(10) 0.0518(7) Uani 1 1 d . . .
H3B H 1.8865 -0.5457 0.2440 0.062 Uiso 1 1 calc R . .

loop_
_atom_site_aniso_label
_atom_site_aniso_U_11
_atom_site_aniso_U_22
_atom_site_aniso_U_33
_atom_site_aniso_U_23
_atom_site_aniso_U_13
_atom_site_aniso_U_12
C1 0.0428(19) 0.0437(17) 0.0534(19) 0.0056(15) -0.0035(15) 0.0021(14)
C2 0.067(3) 0.067(2) 0.057(2) -0.0008(18) 0.0013(18) -0.0163(19)
C3 0.084(3) 0.065(2) 0.058(2) -0.0034(19) -0.003(2) -0.017(2)
C4 0.068(3) 0.071(3) 0.054(2) -0.0050(19) -0.0029(18) -0.006(2)
C5 0.083(3) 0.075(3) 0.059(2) 0.011(2) 0.007(2) -0.018(2)
C6 0.076(3) 0.065(2) 0.063(2) -0.0085(19) -0.002(2) -0.019(2)
C7 0.090(3) 0.075(3) 0.057(2) -0.002(2) 0.003(2) -0.012(2)
C8 0.176(7) 0.102(4) 0.061(3) -0.006(3) 0.013(3) 0.014(4)
C9 0.197(7) 0.104(4) 0.063(3) 0.007(3) 0.011(4) 0.019(5)
C10 0.104(4) 0.105(4) 0.051(2) -0.004(2) 0.008(2) -0.004(3)
C11 0.171(7) 0.127(5) 0.065(3) -0.022(3) 0.006(4) 0.042(5)
C12 0.159(6) 0.121(5) 0.064(3) -0.010(3) 0.001(3) 0.025(4)
C13 0.094(4) 0.085(3) 0.063(3) -0.008(2) -0.001(3) -0.002(3)
C14 0.125(5) 0.084(3) 0.056(3) -0.006(2) 0.004(3) -0.001(3)
C15 0.112(5) 0.105(4) 0.058(3) -0.010(3) 0.008(3) -0.001(3)
C16 0.116(5) 0.141(5) 0.080(4) -0.013(4) 0.009(3) -0.016(4)
C17 0.109(5) 0.145(6) 0.106(4) -0.025(4) -0.001(4) -0.012(4)
C18 0.112(5) 0.097(4) 0.062(3) -0.005(3) -0.005(3) -0.013(3)
C19 0.103(4) 0.092(3) 0.061(3) -0.005(2) -0.005(3) -0.014(3)
C20 0.124(6) 0.117(5) 0.071(3) -0.013(3) -0.006(3) -0.013(4)
C21 0.165(8) 0.145(6) 0.090(5) -0.003(4) -0.031(5) -0.007(6)
C22 0.129(6) 0.139(5) 0.105(5) 0.000(4) -0.022(4) -0.023(4)
C23 0.118(5) 0.142(5) 0.076(3) -0.004(3) -0.007(3) -0.023(4)
C24 0.0400(19) 0.0412(16) 0.0441(16) -0.0005(13) -0.0062(13) -0.0002(13)
C25 0.042(2) 0.0551(19) 0.059(2) 0.0060(16) -0.0067(15) -0.0144(16)
C26 0.045(2) 0.0424(17) 0.066(2) 0.0085(15) -0.0099(16) -0.0051(15)
C27 0.0409(19) 0.0431(17) 0.0510(18) 0.0020(14) -0.0117(14) -0.0059(14)
C28 0.0356(19) 0.0444(18) 0.085(3) 0.0076(17) -0.0093(16) -0.0086(14)
C29 0.048(2) 0.0449(18) 0.076(2) -0.0001(17) -0.0099(17) -0.0076(16)
C30 0.0368(19) 0.0458(17) 0.0583(19) 0.0025(15) -0.0110(14) -0.0088(14)
C31 0.047(2) 0.049(2) 0.105(3) -0.016(2) -0.018(2) -0.0018(17)
C32 0.044(2) 0.057(2) 0.110(3) -0.019(2) -0.015(2) -0.0086(17)
C33 0.0386(18) 0.0483(18) 0.0487(17) -0.0006(14) -0.0091(14) -0.0030(14)
C34 0.052(2) 0.0436(18) 0.089(3) -0.0057(18) -0.0174(19) -0.0030(16)
C35 0.045(2) 0.0466(19) 0.090(3) 0.0049(18) -0.0186(18) -0.0111(16)
C36 0.0356(18) 0.0443(17) 0.0537(18) -0.0025(14) -0.0052(14) -0.0048(13)
C37 0.0399(19) 0.0423(17) 0.063(2) 0.0047(15) -0.0040(15) -0.0060(14)
C38 0.0367(19) 0.0419(17) 0.066(2) -0.0023(15) -0.0040(15) -0.0016(14)
C39 0.038(2) 0.0425(18) 0.088(3) 0.0052(17) -0.0187(17) -0.0067(14)
C40 0.063(3) 0.071(3) 0.086(3) 0.004(2) -0.031(2) -0.003(2)
C41 0.079(4) 0.113(4) 0.110(4) 0.001(3) -0.050(3) -0.008(3)
C42 0.062(3) 0.113(4) 0.118(4) 0.005(3) -0.043(3) 0.002(3)
C43 0.037(2) 0.074(3) 0.161(5) 0.010(3) -0.029(3) 0.004(2)
C44 0.039(2) 0.054(2) 0.095(3) 0.004(2) -0.0107(19) -0.0108(16)
C45 0.053(2) 0.053(2) 0.070(2) -0.0010(18) 0.0124(18) -0.0092(17)
C46 0.039(2) 0.048(2) 0.113(4) -0.004(2) 0.005(2) -0.0045(16)
C47 0.045(3) 0.092(3) 0.124(4) -0.018(3) 0.011(3) 0.004(2)
C48 0.060(4) 0.122(5) 0.142(6) -0.025(4) 0.029(4) -0.010(3)
C49 0.098(5) 0.115(4) 0.100(4) -0.024(3) 0.045(4) -0.024(4)
C50 0.082(3) 0.081(3) 0.086(3) -0.013(2) 0.024(3) -0.017(3)
C51 0.052(2) 0.059(2) 0.0475(18) 0.0018(16) -0.0038(15) -0.0142(16)
C52 0.092(3) 0.055(2) 0.062(2) 0.0063(18) -0.021(2) -0.020(2)
C53 0.131(5) 0.076(3) 0.067(3) 0.017(2) -0.033(3) -0.032(3)
C54 0.107(4) 0.088(3) 0.058(2) 0.014(2) -0.018(2) -0.046(3)
C55 0.134(5) 0.075(3) 0.059(2) 0.000(2) -0.014(3) -0.049(3)
C56 0.111(4) 0.064(2) 0.051(2) 0.0081(18) -0.016(2) -0.028(2)
C57 0.177(7) 0.120(5) 0.059(3) 0.012(3) -0.033(4) -0.074(5)
C58 0.242(18) 0.202(13) 0.127(10) 0.040(10) -0.112(11) -0.096(13)
C59 0.27(3) 0.24(2) 0.090(9) 0.044(14) -0.079(18) -0.18(2)
C60 0.32(2) 0.29(2) 0.049(5) 0.023(9) -0.052(8) -0.19(2)
C58' 0.242(18) 0.202(13) 0.127(10) 0.040(10) -0.112(11) -0.096(13)
C59' 0.27(3) 0.24(2) 0.090(9) 0.044(14) -0.079(18) -0.18(2)
C60' 0.32(2) 0.29(2) 0.049(5) 0.023(9) -0.052(8) -0.19(2)
C62 0.117(5) 0.108(4) 0.071(3) -0.016(3) 0.004(3) -0.011(4)
S1 0.0391(5) 0.0534(5) 0.0498(5) -0.0001(4) -0.0105(4) -0.0002(4)
O1 0.0594(16) 0.0584(15) 0.0551(14) 0.0097(12) -0.0115(12) 0.0067(12)
O2 0.0553(17) 0.0689(16) 0.0789(17) -0.0089(13) -0.0227(13) -0.0074(13)
N1 0.113(4) 0.118(4) 0.060(2) -0.015(2) 0.013(2) -0.010(3)
N2 0.0505(18) 0.0516(16) 0.0478(15) -0.0003(12) -0.0051(13) -0.0062(13)
N3 0.0399(16) 0.0554(16) 0.0530(16) -0.0068(13) -0.0096(13) 0.0001(13)

loop_
_atom_type_symbol
_atom_type_description
_atom_type_scat_dispersion_real
_atom_type_scat_dispersion_imag
_atom_type_scat_source
C C 0.0033 0.0016 'International Tables Vol C Tables 4.2.6.8 and 6.1.1.4'
H H 0.0000 0.0000 'International Tables Vol C Tables 4.2.6.8 and 6.1.1.4'
N N 0.0061 0.0033 'International Tables Vol C Tables 4.2.6.8 and 6.1.1.4'
O O 0.0106 0.0060 'International Tables Vol C Tables 4.2.6.8 and 6.1.1.4'
S S 0.1246 0.1234 'International Tables Vol C Tables 4.2.6.8 and 6.1.1.4'

loop_
_geom_angle_atom_site_label_1
_geom_angle_atom_site_label_2
_geom_angle_atom_site_label_3
_geom_angle
_geom_angle_site_symmetry_1
_geom_angle_site_symmetry_3
C2 C1 C6 121.2(3) . .
C2 C1 S1 120.3(3) . .
C6 C1 S1 118.4(3) . .
C1 C2 C3 119.2(3) . .
C4 C3 C2 121.6(4) . .
C5 C4 C3 117.9(4) . .
C5 C4 C7 120.6(4) . .
C3 C4 C7 121.5(4) . .
C4 C5 C6 121.1(4) . .
C1 C6 C5 119.0(4) . .
C8 C7 C12 117.0(5) . .
C8 C7 C4 122.6(4) . .
C12 C7 C4 120.5(4) . .
C7 C8 C9 122.8(6) . .
C8 C9 C10 119.7(5) . .
C11 C10 C9 117.9(5) . .
C11 C10 N1 121.2(5) . .
C9 C10 N1 120.9(5) . .
C10 C11 C12 120.4(6) . .
C7 C12 C11 122.3(5) . .
C62 C13 N1 128.5(5) . .
C62 C13 C14 123.0(5) . .
N1 C13 C14 108.4(5) . .
C13 C14 C15 118.9(6) . .
C13 C14 C19 107.2(5) . .
C15 C14 C19 133.9(5) . .
C16 C15 C14 117.9(5) . .
C15 C16 C17 122.1(6) . .
C62 C17 C16 120.6(7) . .
C19 C18 N1 110.0(6) . .
C19 C18 C23 121.9(6) . .
N1 C18 C23 128.0(5) . .
C18 C19 C20 121.3(6) . .
C18 C19 C14 106.5(5) . .
C20 C19 C14 132.1(5) . .
C19 C20 C21 117.0(6) . .
C22 C21 C20 122.6(7) . .
C21 C22 C23 120.3(8) . .
C18 C23 C22 116.9(6) . .
C29 C24 C25 120.2(3) . .
C29 C24 S1 118.3(2) . .
C25 C24 S1 121.4(2) . .
C26 C25 C24 120.2(3) . .
C25 C26 C27 121.1(3) . .
C28 C27 C26 117.4(3) . .
C28 C27 C30 120.6(3) . .
C26 C27 C30 122.0(3) . .
C27 C28 C29 122.4(3) . .
C24 C29 C28 118.6(3) . .
C35 C30 C31 116.6(3) . .
C35 C30 C27 122.8(3) . .
C31 C30 C27 120.5(3) . .
C32 C31 C30 121.5(3) . .
C31 C32 C33 121.0(3) . .
C34 C33 C32 118.0(3) . .
C34 C33 C36 124.1(3) . .
C32 C33 C36 117.7(3) . .
C35 C34 C33 120.9(3) . .
C34 C35 C30 121.9(3) . .
N3 C36 N2 112.5(3) . .
N3 C36 C33 123.4(3) . .
N2 C36 C33 124.1(3) . .
C38 C37 N2 105.0(3) . .
C38 C37 C45 122.7(3) . .
N2 C37 C45 132.3(3) . .
C37 C38 N3 111.3(3) . .
C37 C38 C39 122.2(3) . .
N3 C38 C39 126.4(3) . .
C44 C39 C40 121.2(3) . .
C44 C39 C38 117.1(4) . .
C40 C39 C38 121.7(3) . .
C41 C40 C39 120.2(5) . .
C40 C41 C42 119.5(5) . .
C43 C42 C41 121.1(5) . .
C42 C43 C44 121.6(5) . .
C39 C44 C43 116.3(4) . .
C39 C44 C46 120.9(3) . .
C43 C44 C46 122.8(4) . .
C50 C45 C37 123.5(4) . .
C50 C45 C46 121.5(4) . .
C37 C45 C46 115.0(4) . .
C47 C46 C44 122.0(4) . .
C47 C46 C45 116.1(5) . .
C44 C46 C45 121.9(3) . .
C48 C47 C46 121.7(5) . .
C47 C48 C49 121.5(5) . .
C48 C49 C50 120.6(6) . .
C45 C50 C49 118.6(6) . .
C52 C51 C56 119.7(3) . .
C52 C51 N2 121.4(3) . .
C56 C51 N2 118.8(3) . .
C51 C52 C53 119.5(4) . .
C54 C53 C52 123.5(4) . .
C53 C54 C55 115.3(4) . .
C53 C54 C57 124.1(4) . .
C55 C54 C57 120.5(4) . .
C56 C55 C54 122.7(4) . .
C55 C56 C51 119.3(4) . .
C59 C57 C59' 45.8(12) . .
C59 C57 C60' 131.2(13) . .
C59' C57 C60' 120.4(12) . .
C59 C57 C60 108.0(12) . .
C59' C57 C60 64.9(11) . .
C60' C57 C60 66.7(11) . .
C59 C57 C58 113.1(12) . .
C59' C57 C58 134.5(14) . .
C60' C57 C58 34.7(13) . .
C60 C57 C58 100.1(11) . .
C59 C57 C58' 54.8(11) . .
C59' C57 C58' 100.0(11) . .
C60' C57 C58' 102.2(12) . .
C60 C57 C58' 147.2(9) . .
C58 C57 C58' 68.9(11) . .
C59 C57 C54 115.8(11) . .
C59' C57 C54 114.5(10) . .
C60' C57 C54 111.6(8) . .
C60 C57 C54 107.4(7) . .
C58 C57 C54 111.0(9) . .
C58' C57 C54 105.3(7) . .
C13 C62 C17 117.4(6) . .
O2 S1 O1 118.88(16) . .
O2 S1 C24 107.97(16) . .
O1 S1 C24 108.25(15) . .
O2 S1 C1 108.09(17) . .
O1 S1 C1 108.04(15) . .
C24 S1 C1 104.74(15) . .
C13 N1 C18 107.9(4) . .
C13 N1 C10 126.3(5) . .
C18 N1 C10 125.8(5) . .
C36 N2 C37 106.1(3) . .
C36 N2 C51 125.3(3) . .
C37 N2 C51 128.5(3) . .
C36 N3 C38 105.1(3) . .

loop_
_geom_bond_atom_site_label_1
_geom_bond_atom_site_label_2
_geom_bond_distance
_geom_bond_site_symmetry_2
C1 C2 1.365(5) .
C1 C6 1.376(5) .
C1 S1 1.760(4) .
C2 C3 1.378(5) .
C3 C4 1.382(6) .
C4 C5 1.387(6) .
C4 C7 1.498(6) .
C5 C6 1.385(6) .
C7 C8 1.325(7) .
C7 C12 1.365(7) .
C8 C9 1.394(7) .
C9 C10 1.364(8) .
C10 C11 1.370(8) .
C10 N1 1.421(6) .
C11 C12 1.369(7) .
C13 C62 1.358(8) .
C13 N1 1.390(7) .
C13 C14 1.412(7) .
C14 C15 1.395(8) .
C14 C19 1.439(8) .
C15 C16 1.370(9) .
C16 C17 1.394(9) .
C17 C62 1.386(9) .
C18 C19 1.387(7) .
C18 N1 1.393(7) .
C18 C23 1.377(9) .
C19 C20 1.372(8) .
C20 C21 1.372(10) .
C21 C22 1.385(10) .
C22 C23 1.395(9) .
C24 C29 1.394(5) .
C24 C25 1.386(5) .
C24 S1 1.757(3) .
C25 C26 1.366(5) .
C26 C27 1.403(5) .
C27 C28 1.390(4) .
C27 C30 1.473(4) .
C28 C29 1.374(5) .
C30 C35 1.391(5) .
C30 C31 1.391(5) .
C31 C32 1.365(5) .
C32 C33 1.388(5) .
C33 C34 1.375(5) .
C33 C36 1.478(4) .
C34 C35 1.366(5) .
C36 N3 1.310(4) .
C36 N2 1.375(4) .
C37 C38 1.369(5) .
C37 N2 1.394(4) .
C37 C45 1.439(5) .
C38 N3 1.373(4) .
C38 C39 1.434(5) .
C39 C44 1.402(5) .
C39 C40 1.394(6) .
C40 C41 1.383(6) .
C41 C42 1.376(8) .
C42 C43 1.356(8) .
C43 C44 1.429(6) .
C44 C46 1.433(6) .
C45 C50 1.413(6) .
C45 C46 1.439(6) .
C46 C47 1.421(6) .
C47 C48 1.368(8) .
C48 C49 1.376(9) .
C49 C50 1.399(7) .
C51 C52 1.358(5) .
C51 C56 1.388(5) .
C51 N2 1.441(4) .
C52 C53 1.384(6) .
C53 C54 1.363(6) .
C54 C55 1.407(6) .
C54 C57 1.524(6) .
C55 C56 1.365(6) .
C57 C59 1.424(9) .
C57 C59' 1.430(9) .
C57 C60' 1.433(9) .
C57 C60 1.455(9) .
C57 C58 1.461(9) .
C57 C58' 1.471(9) .
S1 O2 1.425(3) .
S1 O1 1.434(2) .
